data_7220752
loop_
_publ_author_name
'Jha, Abadh Kishor'
'Kishor, Shyam'
'Jain, Nidhi'

_publ_section_title
;
 Aryl alkyl carbene-Pd complex assisted C-Cl bond activation: An
 unprecedented cross-coupling route to trans-stilbenes
;
_journal_name_full 'RSC Adv.'
_journal_paper_doi 10.1039/C5RA06107E
_journal_year 2015
_chemical_formula_moiety 'C14 H11 N O2'
_chemical_formula_sum 'C14 H11 N O2'
_chemical_formula_weight 225.24
_chemical_name_systematic (E)-1-nitro-4-styrylbenzene
_space_group_crystal_system monoclinic
_space_group_IT_number 2
_space_group_name_Hall '-P 1'
_space_group_name_H-M_alt 'P -1'
_atom_sites_solution_hydrogens geom
_atom_sites_solution_primary direct
_atom_sites_solution_secondary difmap
_audit_creation_method SHELXL-97
_audit_update_record
;
2014-10-11 deposited with the CCDC.
2015-06-10 downloaded from the CCDC.
;
_cell_angle_alpha 90.00
_cell_angle_beta 90.00
_cell_angle_gamma 90.00
_cell_formula_units_Z 8
_cell_length_a 7.890(3)
_cell_length_b 10.185(4)
_cell_length_c 28.422(9)
_cell_measurement_temperature 273(2)
_cell_measurement_theta_max 24.990
_cell_volume 2284.0(14)
_computing_cell_refinement 'Bruker SMART'
_computing_data_collection 'Bruker SMART'
_computing_data_reduction 'Bruker SAINT'
_computing_molecular_graphics 'Bruker SHELXTL'
_computing_publication_material 'Bruker SHELXTL'
_computing_structure_refinement 'SHELXL-97 (Sheldrick, 1997)'
_computing_structure_solution 'SHELXS-97 (Sheldrick, 1990)'
_diffrn_ambient_temperature 273(2)
_diffrn_measured_fraction_theta_full 0.998
_diffrn_measured_fraction_theta_max 0.998
_diffrn_measurement_device_type 'CCD area detector'
_diffrn_measurement_method 'phi and omega scans'
_diffrn_radiation_monochromator graphite
_diffrn_radiation_source 'fine-focus sealed tube'
_diffrn_radiation_type MoK\a
_diffrn_radiation_wavelength 0.71073
_diffrn_reflns_av_R_equivalents 0.0848
_diffrn_reflns_av_sigmaI/netI 0.1303
_diffrn_reflns_limit_h_max 9
_diffrn_reflns_limit_h_min -9
_diffrn_reflns_limit_k_max 12
_diffrn_reflns_limit_k_min -12
_diffrn_reflns_limit_l_max 33
_diffrn_reflns_limit_l_min -33
_diffrn_reflns_number 22049
_diffrn_reflns_theta_full 24.99
_diffrn_reflns_theta_max 24.99
_diffrn_reflns_theta_min 1.43
_exptl_absorpt_coefficient_mu 0.088
_exptl_absorpt_correction_T_max 0.987
_exptl_absorpt_correction_T_min 0.982
_exptl_absorpt_correction_type none
_exptl_crystal_colour yellow
_exptl_crystal_density_diffrn 1.310
_exptl_crystal_density_method 'not measured'
_exptl_crystal_description rod
_exptl_crystal_F_000 944.44
_exptl_crystal_recrystallization_method 'Re-crystallisation from solvent: Ethyl acetate-Hexane'
_exptl_crystal_size_max 0.24
_exptl_crystal_size_mid 0.17
_exptl_crystal_size_min 0.15
_refine_diff_density_max 0.368
_refine_diff_density_min -0.170
_refine_diff_density_rms 0.050
_refine_ls_extinction_method none
_refine_ls_goodness_of_fit_ref 0.993
_refine_ls_hydrogen_treatment mixed
_refine_ls_matrix_type full
_refine_ls_number_parameters 613
_refine_ls_number_reflns 8026
_refine_ls_number_restraints 0
_refine_ls_restrained_S_all 0.993
_refine_ls_R_factor_all 0.2395
_refine_ls_R_factor_gt 0.0952
_refine_ls_shift/su_max 0.053
_refine_ls_shift/su_mean 0.011
_refine_ls_structure_factor_coef Fsqd
_refine_ls_weighting_details 'calc w=1/[\s^2^(Fo^2^)+(0.1027P)^2^+0.0000P] where P=(Fo^2^+2Fc^2^)/3'
_refine_ls_weighting_scheme calc
_refine_ls_wR_factor_gt 0.2011
_refine_ls_wR_factor_ref 0.2695
_reflns_number_gt 2999
_reflns_number_total 8046
_reflns_threshold_expression >2sigma(I)
_cod_data_source_file c5ra06107e2.cif
_cod_data_source_block compound_3c
_cod_database_code 7220752
_addsym_pseudo/new_space_group Pbca

loop_
_space_group_symop_id
_space_group_symop_operation_xyz
1 'x, y, z'
2 '-x, -y, -z'

loop_
_atom_site_label
_atom_site_type_symbol
_atom_site_fract_x
_atom_site_fract_y
_atom_site_fract_z
_atom_site_U_iso_or_equiv
_atom_site_adp_type
_atom_site_occupancy
_atom_site_symmetry_multiplicity
_atom_site_calc_flag
_atom_site_refinement_flags
C1 C 0.3251(7) 0.4765(6) 0.3996(2) 0.0674(17) Uani 1 1 d .
H1 H 0.2913 0.5448 0.3800 0.081 Uiso 1 1 calc R
C2 C 0.4071(7) 0.3686(7) 0.3806(2) 0.0622(16) Uani 1 1 d .
C3 C 0.4084(7) 0.3943(6) 0.2439(2) 0.0565(15) Uani 1 1 d .
C4 C 0.3451(7) 0.3825(6) 0.4759(2) 0.0580(15) Uani 1 1 d .
N3 N 0.3082(8) 0.3869(6) 0.5266(2) 0.0790(16) Uani 1 1 d .
C5 C 0.3380(7) 0.4843(5) 0.2131(2) 0.0610(15) Uani 1 1 d .
H5 H 0.2781 0.5556 0.2249 0.073 Uiso 1 1 calc R
C6 C 0.4998(7) 0.2916(6) 0.2251(2) 0.0632(16) Uani 1 1 d .
H6 H 0.5503 0.2307 0.2450 0.076 Uiso 1 1 calc R
C7 C 0.3550(7) 0.4700(6) 0.1655(2) 0.0671(17) Uani 1 1 d .
H7 H 0.3058 0.5310 0.1454 0.081 Uiso 1 1 calc R
C8 C 0.3798(7) 0.4176(6) 0.2957(3) 0.076(2) Uani 1 1 d .
H8 H 0.3132 0.4891 0.3043 0.091 Uiso 1 1 calc R
O4 O 0.3617(7) 0.3013(5) 0.55117(17) 0.1133(18) Uani 1 1 d .
C9 C 0.5172(7) 0.2783(6) 0.1777(3) 0.0737(18) Uani 1 1 d .
H9 H 0.5794 0.2085 0.1657 0.088 Uiso 1 1 calc R
C10 C 0.4292(8) 0.2784(6) 0.4576(2) 0.0701(17) Uani 1 1 d .
H10 H 0.4661 0.2115 0.4774 0.084 Uiso 1 1 calc R
C11 C 0.4595(7) 0.2710(6) 0.4114(3) 0.0737(18) Uani 1 1 d .
H11 H 0.5173 0.1986 0.3996 0.088 Uiso 1 1 calc R
C12 C 0.4391(8) 0.3476(6) 0.3282(3) 0.085(2) Uani 1 1 d .
H12 H 0.5080 0.2776 0.3196 0.102 Uiso 1 1 calc R
C13 C 0.2929(7) 0.4837(6) 0.4472(2) 0.0666(17) Uani 1 1 d .
H13 H 0.2367 0.5559 0.4597 0.080 Uiso 1 1 calc R
C14 C 0.4438(7) 0.3668(7) 0.1475(2) 0.0682(17) Uani 1 1 d .
H14 H 0.4545 0.3565 0.1151 0.082 Uiso 1 1 calc R
O3 O 0.2216(8) 0.4786(6) 0.54045(18) 0.127(2) Uani 1 1 d .
C15 C 0.8811(7) 0.5850(6) 0.2038(3) 0.0736(19) Uani 1 1 d .
H15 H 0.8131 0.5142 0.1955 0.088 Uiso 1 1 calc R
C16 C 0.9080(7) 0.6315(7) 0.1193(2) 0.0608(16) Uani 1 1 d .
C17 C 0.4100(7) 0.8943(6) 0.2559(2) 0.0561(15) Uani 1 1 d .
C18 C 0.8453(7) 0.6157(6) 0.0244(2) 0.0576(15) Uani 1 1 d .
C19 C 0.8245(7) 0.5241(6) 0.1005(2) 0.0699(17) Uani 1 1 d .
H19 H 0.7889 0.4569 0.1204 0.084 Uiso 1 1 calc R
C20 C 0.3252(7) 0.9762(6) 0.1004(2) 0.0681(17) Uani 1 1 d .
H20 H 0.2917 1.0445 0.1200 0.082 Uiso 1 1 calc R
C21 C 0.9093(7) 0.6060(6) 0.2561(2) 0.0544(15) Uani 1 1 d .
C22 C 0.4071(7) 0.8681(7) 0.1192(2) 0.0631(16) Uani 1 1 d .
C23 C 0.8377(7) 0.5153(6) 0.2862(2) 0.0640(16) Uani 1 1 d .
H23 H 0.7777 0.4446 0.2739 0.077 Uiso 1 1 calc R
C24 C 0.3463(7) 0.8830(6) 0.0243(2) 0.0572(15) Uani 1 1 d .
C25 C 0.3369(7) 0.9840(6) 0.2863(2) 0.0653(16) Uani 1 1 d .
H25 H 0.2751 1.0541 0.2743 0.078 Uiso 1 1 calc R
C26 C 1.0004(7) 0.7088(6) 0.2753(2) 0.0648(16) Uani 1 1 d .
H26 H 1.0521 0.7701 0.2558 0.078 Uiso 1 1 calc R
N2 N 0.3068(8) 0.8875(6) -0.0261(2) 0.0802(16) Uani 1 1 d .
C27 C 1.0145(7) 0.7203(6) 0.3231(3) 0.0691(17) Uani 1 1 d .
H27 H 1.0740 0.7909 0.3357 0.083 Uiso 1 1 calc R
O2 O 0.3615(7) 0.8010(6) -0.05137(18) 0.1148(19) Uani 1 1 d .
C28 C 0.3803(7) 0.9163(6) 0.2040(3) 0.0758(19) Uani 1 1 d .
H28 H 0.3123 0.9872 0.1956 0.091 Uiso 1 1 calc R
C29 C 0.8539(7) 0.5282(6) 0.3340(2) 0.0663(16) Uani 1 1 d .
H29 H 0.8037 0.4668 0.3538 0.080 Uiso 1 1 calc R
C30 C 0.5163(7) 0.7789(6) 0.3224(3) 0.0715(18) Uani 1 1 d .
H30 H 0.5787 0.7089 0.3343 0.086 Uiso 1 1 calc R
N1 N 0.8061(8) 0.6107(6) -0.0265(2) 0.0800(16) Uani 1 1 d .
C31 C 0.4292(7) 0.7783(6) 0.0423(2) 0.0695(17) Uani 1 1 d .
H31 H 0.4659 0.7115 0.0225 0.083 Uiso 1 1 calc R
C32 C 0.4988(7) 0.7920(6) 0.2753(2) 0.0664(16) Uani 1 1 d .
H32 H 0.5483 0.7301 0.2555 0.080 Uiso 1 1 calc R
C33 C 0.4388(8) 0.8478(6) 0.1713(3) 0.082(2) Uani 1 1 d .
H33 H 0.5082 0.7778 0.1797 0.099 Uiso 1 1 calc R
C34 C 0.4588(7) 0.7704(6) 0.0886(3) 0.0747(18) Uani 1 1 d .
H34 H 0.5156 0.6975 0.1004 0.090 Uiso 1 1 calc R
C35 C 0.7930(7) 0.5148(6) 0.0529(2) 0.0655(16) Uani 1 1 d .
H35 H 0.7378 0.4421 0.0405 0.079 Uiso 1 1 calc R
C36 C 0.2929(7) 0.9837(6) 0.0526(2) 0.0662(16) Uani 1 1 d .
H36 H 0.2361 1.0556 0.0400 0.079 Uiso 1 1 calc R
C37 C 0.9386(8) 0.6516(7) 0.1709(3) 0.082(2) Uani 1 1 d .
H37 H 1.0083 0.7216 0.1791 0.098 Uiso 1 1 calc R
C38 C 0.9590(7) 0.7283(6) 0.0882(3) 0.0723(18) Uani 1 1 d .
H38 H 1.0160 0.8011 0.1000 0.087 Uiso 1 1 calc R
C39 C 0.4436(7) 0.8670(7) 0.3530(2) 0.0707(17) Uani 1 1 d .
H39 H 0.4541 0.8570 0.3854 0.085 Uiso 1 1 calc R
C40 C 0.3552(7) 0.9700(6) 0.3341(2) 0.0696(17) Uani 1 1 d .
H40 H 0.3065 1.0318 0.3540 0.084 Uiso 1 1 calc R
O8 O 0.8608(7) 0.6989(5) -0.05107(18) 0.1124(18) Uani 1 1 d .
C41 C 0.9434(7) 0.6307(7) 0.3529(2) 0.0696(17) Uani 1 1 d .
H41 H 0.9555 0.6391 0.3853 0.083 Uiso 1 1 calc R
C42 C 0.9296(8) 0.7215(6) 0.0420(2) 0.0683(17) Uani 1 1 d .
H42 H 0.9663 0.7881 0.0220 0.082 Uiso 1 1 calc R
O1 O 0.2227(8) 0.9780(6) -0.04082(19) 0.128(2) Uani 1 1 d .
O7 O 0.7218(8) 0.5202(6) -0.04062(19) 0.130(2) Uani 1 1 d .
C43 C 0.9084(7) 0.1320(7) 0.3806(2) 0.0615(16) Uani 1 1 d .
C44 C 0.9096(7) 0.1059(6) 0.2441(2) 0.0555(15) Uani 1 1 d .
C45 C 0.9980(7) 0.2083(6) 0.2245(2) 0.0647(16) Uani 1 1 d .
H45 H 1.0476 0.2703 0.2442 0.078 Uiso 1 1 calc R
C46 C 0.8466(7) 0.1166(6) 0.4757(2) 0.0566(15) Uani 1 1 d .
N4 N 0.8080(8) 0.1137(6) 0.5265(2) 0.0791(16) Uani 1 1 d .
C47 C 0.8806(7) 0.0838(6) 0.2964(3) 0.0750(19) Uani 1 1 d .
H47 H 0.8131 0.0127 0.3048 0.090 Uiso 1 1 calc R
C48 C 0.8371(7) 0.0155(6) 0.2138(2) 0.0646(16) Uani 1 1 d .
H48 H 0.7760 -0.0549 0.2259 0.078 Uiso 1 1 calc R
C49 C 0.8265(7) 0.0234(6) 0.3990(2) 0.0668(17) Uani 1 1 d .
H49 H 0.7934 -0.0446 0.3792 0.080 Uiso 1 1 calc R
C50 C 0.8546(7) 0.0288(6) 0.1659(2) 0.0659(16) Uani 1 1 d .
H50 H 0.8057 -0.0328 0.1459 0.079 Uiso 1 1 calc R
C51 C 0.9281(7) 0.2222(6) 0.4580(2) 0.0693(17) Uani 1 1 d .
H51 H 0.9615 0.2903 0.4777 0.083 Uiso 1 1 calc R
O6 O 0.8618(7) 0.1991(5) 0.55162(17) 0.1120(19) Uani 1 1 d .
C52 C 1.0152(7) 0.2218(6) 0.1771(3) 0.0714(18) Uani 1 1 d .
H52 H 1.0759 0.2922 0.1649 0.086 Uiso 1 1 calc R
C53 C 0.9606(7) 0.2280(6) 0.4118(3) 0.0735(18) Uani 1 1 d .
H53 H 1.0207 0.2996 0.4002 0.088 Uiso 1 1 calc R
C54 C 0.9386(8) 0.1521(6) 0.3292(3) 0.083(2) Uani 1 1 d .
H54 H 1.0075 0.2224 0.3208 0.100 Uiso 1 1 calc R
C55 C 0.7937(7) 0.0157(6) 0.4469(2) 0.0670(17) Uani 1 1 d .
H55 H 0.7368 -0.0563 0.4593 0.080 Uiso 1 1 calc R
C56 C 0.9433(8) 0.1318(7) 0.1473(2) 0.0694(17) Uani 1 1 d .
H56 H 0.9546 0.1407 0.1149 0.083 Uiso 1 1 calc R
O5 O 0.7251(8) 0.0216(6) 0.54092(18) 0.127(2) Uani 1 1 d .

loop_
_atom_site_aniso_label
_atom_site_aniso_U_11
_atom_site_aniso_U_22
_atom_site_aniso_U_33
_atom_site_aniso_U_23
_atom_site_aniso_U_13
_atom_site_aniso_U_12
C1 0.069(4) 0.066(4) 0.068(5) 0.023(3) -0.002(3) -0.001(3)
C2 0.046(4) 0.084(5) 0.057(4) -0.015(4) 0.007(3) -0.015(3)
C3 0.044(3) 0.076(4) 0.049(4) -0.013(3) 0.009(3) -0.014(3)
C4 0.063(4) 0.050(4) 0.060(4) 0.000(3) -0.004(3) -0.011(3)
N3 0.097(5) 0.072(4) 0.069(5) 0.010(3) 0.003(3) -0.017(3)
C5 0.053(4) 0.057(4) 0.073(5) -0.003(3) 0.002(3) 0.001(3)
C6 0.053(4) 0.071(4) 0.066(5) 0.014(3) 0.002(3) 0.002(3)
C7 0.062(4) 0.086(5) 0.054(4) 0.016(3) -0.006(3) -0.001(3)
C8 0.049(4) 0.059(4) 0.120(6) 0.020(4) -0.003(4) -0.001(3)
O4 0.166(5) 0.105(4) 0.068(4) 0.027(3) -0.023(3) -0.017(3)
C9 0.054(4) 0.069(4) 0.098(6) -0.002(4) 0.012(4) 0.004(3)
C10 0.076(4) 0.061(4) 0.073(5) 0.012(3) -0.008(3) 0.005(3)
C11 0.068(4) 0.069(4) 0.085(5) -0.005(4) 0.005(4) 0.012(3)
C12 0.056(4) 0.055(4) 0.145(7) 0.000(5) 0.008(4) -0.009(3)
C13 0.072(4) 0.057(4) 0.071(5) -0.001(3) 0.013(3) 0.004(3)
C14 0.055(4) 0.096(5) 0.053(4) -0.022(4) 0.013(3) -0.007(4)
O3 0.188(6) 0.107(4) 0.087(4) 0.003(3) 0.043(4) 0.030(4)
C15 0.051(4) 0.074(5) 0.096(6) 0.020(4) 0.010(4) 0.016(3)
C16 0.048(4) 0.081(5) 0.054(4) -0.008(4) -0.001(3) 0.014(3)
C17 0.046(4) 0.068(4) 0.053(4) 0.005(3) -0.005(3) -0.009(3)
C18 0.061(4) 0.052(4) 0.060(4) -0.002(3) 0.001(3) 0.007(3)
C19 0.069(4) 0.068(4) 0.072(5) 0.021(4) 0.010(3) -0.002(3)
C20 0.074(4) 0.059(4) 0.072(5) -0.020(3) 0.007(3) 0.000(3)
C21 0.042(3) 0.072(4) 0.049(4) -0.001(3) 0.003(3) 0.012(3)
C22 0.047(4) 0.084(5) 0.059(4) 0.013(4) -0.004(3) -0.010(3)
C23 0.051(4) 0.062(4) 0.079(5) -0.007(4) 0.000(3) -0.004(3)
C24 0.064(4) 0.057(4) 0.051(4) -0.005(3) 0.007(3) -0.007(3)
C25 0.049(4) 0.065(4) 0.081(5) 0.008(4) 0.000(3) 0.003(3)
C26 0.055(4) 0.063(4) 0.076(5) 0.009(3) 0.005(3) -0.003(3)
N2 0.096(5) 0.076(4) 0.068(5) -0.004(4) 0.002(3) -0.025(3)
C27 0.062(4) 0.064(4) 0.082(5) -0.014(4) -0.011(3) -0.006(3)
O2 0.160(5) 0.112(4) 0.072(4) -0.023(3) 0.021(3) -0.018(4)
C28 0.054(4) 0.066(4) 0.107(6) -0.016(4) 0.005(4) -0.003(3)
C29 0.055(4) 0.072(4) 0.072(5) 0.012(4) 0.008(3) -0.003(3)
C30 0.053(4) 0.070(4) 0.092(6) 0.011(4) -0.006(4) 0.011(3)
N1 0.100(5) 0.069(4) 0.071(5) 0.007(4) 0.001(3) 0.017(3)
C31 0.064(4) 0.067(4) 0.078(5) -0.001(4) 0.012(3) 0.006(3)
C32 0.058(4) 0.067(4) 0.075(5) -0.009(4) 0.004(3) -0.002(3)
C33 0.055(4) 0.065(4) 0.127(7) -0.008(4) 0.007(4) -0.001(3)
C34 0.070(4) 0.060(4) 0.094(6) 0.009(4) -0.003(4) 0.008(3)
C35 0.073(4) 0.054(4) 0.069(5) -0.001(3) -0.004(3) 0.000(3)
C36 0.072(4) 0.060(4) 0.066(5) 0.003(3) -0.010(3) 0.005(3)
C37 0.059(4) 0.082(5) 0.105(6) 0.000(4) 0.000(4) 0.008(3)
C38 0.066(4) 0.064(4) 0.087(6) -0.006(4) 0.000(4) -0.014(3)
C39 0.059(4) 0.095(5) 0.059(4) 0.016(4) -0.009(3) 0.000(4)
C40 0.068(4) 0.075(5) 0.066(5) -0.015(4) 0.012(3) -0.005(3)
O8 0.158(5) 0.101(4) 0.078(4) 0.021(3) 0.023(3) 0.017(3)
C41 0.050(4) 0.091(5) 0.067(4) -0.001(4) -0.006(3) 0.010(3)
C42 0.071(4) 0.070(5) 0.064(5) 0.011(4) 0.011(3) -0.001(3)
O1 0.190(6) 0.114(5) 0.081(4) -0.004(3) -0.041(4) 0.023(4)
O7 0.192(7) 0.109(5) 0.089(4) 0.003(3) -0.041(4) -0.026(4)
C43 0.059(4) 0.084(5) 0.042(4) 0.017(4) 0.003(3) 0.017(3)
C44 0.045(4) 0.067(4) 0.054(4) 0.009(3) 0.001(3) 0.011(3)
C45 0.056(4) 0.064(4) 0.075(5) -0.008(3) -0.001(3) 0.001(3)
C46 0.061(4) 0.050(4) 0.058(4) 0.005(3) -0.001(3) 0.006(3)
N4 0.098(5) 0.072(4) 0.067(5) 0.004(3) 0.003(3) 0.020(3)
C47 0.049(4) 0.056(4) 0.120(6) -0.011(4) -0.009(4) 0.007(3)
C48 0.058(4) 0.061(4) 0.076(5) 0.006(3) 0.002(3) -0.003(3)
C49 0.069(4) 0.068(4) 0.063(5) -0.023(3) -0.002(3) 0.001(3)
C50 0.055(4) 0.077(5) 0.065(5) -0.016(3) -0.006(3) -0.001(3)
C51 0.065(4) 0.073(5) 0.070(5) -0.016(4) -0.006(3) -0.005(3)
O6 0.161(5) 0.102(4) 0.073(4) -0.028(3) -0.026(3) 0.012(3)
C52 0.059(4) 0.065(4) 0.090(5) 0.015(4) 0.013(4) -0.014(3)
C53 0.064(4) 0.071(5) 0.086(6) -0.002(4) 0.010(4) -0.009(3)
C54 0.058(4) 0.060(4) 0.131(7) -0.008(4) -0.003(4) 0.003(3)
C55 0.068(4) 0.056(4) 0.078(5) -0.005(3) 0.002(3) -0.009(3)
C56 0.057(4) 0.080(5) 0.071(5) 0.012(4) 0.009(3) 0.007(3)
O5 0.194(7) 0.108(4) 0.080(4) 0.000(3) 0.045(4) -0.017(4)

loop_
_atom_type_symbol
_atom_type_description
_atom_type_scat_dispersion_real
_atom_type_scat_dispersion_imag
_atom_type_scat_source
C C 0.0033 0.0016 'International Tables Vol C Tables 4.2.6.8 and 6.1.1.4'
H H 0.0000 0.0000 'International Tables Vol C Tables 4.2.6.8 and 6.1.1.4'
N N 0.0061 0.0033 'International Tables Vol C Tables 4.2.6.8 and 6.1.1.4'
O O 0.0106 0.0060 'International Tables Vol C Tables 4.2.6.8 and 6.1.1.4'

loop_
_geom_angle_atom_site_label_1
_geom_angle_atom_site_label_2
_geom_angle_atom_site_label_3
_geom_angle
C13 C1 C2 120.8(6)
C13 C1 H1 119.6
C2 C1 H1 119.6
C1 C2 C11 117.4(6)
C1 C2 C12 124.7(6)
C11 C2 C12 117.8(6)
C6 C3 C5 117.8(5)
C6 C3 C8 125.2(6)
C5 C3 C8 117.0(6)
C10 C4 C13 120.4(6)
C10 C4 N3 119.8(6)
C13 C4 N3 119.9(6)
O4 N3 O3 124.5(7)
O4 N3 C4 118.7(6)
O3 N3 C4 116.8(6)
C7 C5 C3 121.1(6)
C7 C5 H5 119.5
C3 C5 H5 119.5
C9 C6 C3 120.8(6)
C9 C6 H6 119.6
C3 C6 H6 119.6
C14 C7 C5 120.3(6)
C14 C7 H7 119.8
C5 C7 H7 119.8
C12 C8 C3 124.9(7)
C12 C8 H8 117.6
C3 C8 H8 117.6
C6 C9 C14 120.7(6)
C6 C9 H9 119.6
C14 C9 H9 119.6
C11 C10 C4 120.5(6)
C11 C10 H10 119.7
C4 C10 H10 119.7
C10 C11 C2 121.8(6)
C10 C11 H11 119.1
C2 C11 H11 119.1
C8 C12 C2 125.2(7)
C8 C12 H12 117.4
C2 C12 H12 117.4
C1 C13 C4 119.1(6)
C1 C13 H13 120.5
C4 C13 H13 120.5
C7 C14 C9 119.2(6)
C7 C14 H14 120.4
C9 C14 H14 120.4
C37 C15 C21 127.5(7)
C37 C15 H15 116.3
C21 C15 H15 116.3
C19 C16 C38 117.1(6)
C19 C16 C37 124.1(6)
C38 C16 C37 118.7(6)
C32 C17 C25 117.8(6)
C32 C17 C28 125.7(6)
C25 C17 C28 116.5(6)
C42 C18 C35 121.6(6)
C42 C18 N1 119.2(6)
C35 C18 N1 119.2(6)
C35 C19 C16 121.2(6)
C35 C19 H19 119.4
C16 C19 H19 119.4
C36 C20 C22 120.6(6)
C36 C20 H20 119.7
C22 C20 H20 119.7
C23 C21 C26 118.4(6)
C23 C21 C15 116.9(6)
C26 C21 C15 124.7(6)
C34 C22 C20 117.8(6)
C34 C22 C33 117.9(6)
C20 C22 C33 124.3(6)
C29 C23 C21 120.8(6)
C29 C23 H23 119.6
C21 C23 H23 119.6
C31 C24 C36 121.1(6)
C31 C24 N2 119.9(6)
C36 C24 N2 119.0(6)
C40 C25 C17 120.3(6)
C40 C25 H25 119.8
C17 C25 H25 119.8
C27 C26 C21 119.9(6)
C27 C26 H26 120.0
C21 C26 H26 120.0
O1 N2 O2 122.8(7)
O1 N2 C24 118.5(6)
O2 N2 C24 118.6(7)
C41 C27 C26 121.7(6)
C41 C27 H27 119.2
C26 C27 H27 119.2
C33 C28 C17 125.9(7)
C33 C28 H28 117.1
C17 C28 H28 117.1
C41 C29 C23 120.7(6)
C41 C29 H29 119.7
C23 C29 H29 119.7
C32 C30 C39 121.3(6)
C32 C30 H30 119.4
C39 C30 H30 119.4
O7 N1 O8 124.7(7)
O7 N1 C18 117.8(6)
O8 N1 C18 117.5(7)
C34 C31 C24 120.3(6)
C34 C31 H31 119.9
C24 C31 H31 119.9
C30 C32 C17 121.6(6)
C30 C32 H32 119.2
C17 C32 H32 119.2
C28 C33 C22 126.1(7)
C28 C33 H33 117.0
C22 C33 H33 117.0
C31 C34 C22 121.6(6)
C31 C34 H34 119.2
C22 C34 H34 119.2
C18 C35 C19 118.3(6)
C18 C35 H35 120.9
C19 C35 H35 120.9
C24 C36 C20 118.6(6)
C24 C36 H36 120.7
C20 C36 H36 120.7
C15 C37 C16 127.1(7)
C15 C37 H37 116.4
C16 C37 H37 116.4
C42 C38 C16 122.7(6)
C42 C38 H38 118.6
C16 C38 H38 118.7
C40 C39 C30 117.6(6)
C40 C39 H39 121.2
C30 C39 H39 121.2
C39 C40 C25 121.4(6)
C39 C40 H40 119.3
C25 C40 H40 119.3
C27 C41 C29 118.5(6)
C27 C41 H41 120.7
C29 C41 H41 120.7
C38 C42 C18 119.1(6)
C38 C42 H42 120.5
C18 C42 H42 120.5
C53 C43 C49 117.5(6)
C53 C43 C54 118.9(6)
C49 C43 C54 123.6(6)
C45 C44 C48 117.5(6)
C45 C44 C47 125.9(6)
C48 C44 C47 116.6(6)
C52 C45 C44 121.9(6)
C52 C45 H45 119.0
C44 C45 H45 119.0
C51 C46 C55 121.0(6)
C51 C46 N4 118.6(6)
C55 C46 N4 120.3(6)
O6 N4 O5 123.3(7)
O6 N4 C46 119.6(7)
O5 N4 C46 117.1(6)
C54 C47 C44 126.3(7)
C54 C47 H47 116.8
C44 C47 H47 116.8
C50 C48 C44 120.6(6)
C50 C48 H48 119.7
C44 C48 H48 119.7
C43 C49 C55 120.2(6)
C43 C49 H49 119.9
C55 C49 H49 119.9
C56 C50 C48 120.6(6)
C56 C50 H50 119.7
C48 C50 H50 119.7
C53 C51 C46 119.5(6)
C53 C51 H51 120.2
C46 C51 H51 120.2
C45 C52 C56 120.2(6)
C45 C52 H52 119.9
C56 C52 H52 119.9
C51 C53 C43 122.7(6)
C51 C53 H53 118.7
C43 C53 H53 118.7
C47 C54 C43 126.5(7)
C47 C54 H54 116.7
C43 C54 H54 116.7
C46 C55 C49 119.0(6)
C46 C55 H55 120.5
C49 C55 H55 120.5
C50 C56 C52 119.2(6)
C50 C56 H56 120.4
C52 C56 H56 120.4

loop_
_geom_bond_atom_site_label_1
_geom_bond_atom_site_label_2
_geom_bond_distance
C1 C13 1.377(7)
C1 C2 1.385(8)
C1 H1 0.9300
C2 C11 1.387(8)
C2 C12 1.525(9)
C3 C6 1.378(7)
C3 C5 1.384(7)
C3 C8 1.510(8)
C4 C10 1.353(8)
C4 C13 1.378(7)
C4 N3 1.471(8)
N3 O4 1.195(6)
N3 O3 1.222(7)
C5 C7 1.365(7)
C5 H5 0.9300
C6 C9 1.359(8)
C6 H6 0.9300
C7 C14 1.363(8)
C7 H7 0.9300
C8 C12 1.256(8)
C8 H8 0.9300
C9 C14 1.373(8)
C9 H9 0.9300
C10 C11 1.338(8)
C10 H10 0.9300
C11 H11 0.9300
C12 H12 0.9300
C13 H13 0.9300
C14 H14 0.9300
C15 C37 1.242(8)
C15 C21 1.518(8)
C15 H15 0.9300
C16 C19 1.384(8)
C16 C38 1.383(8)
C16 C37 1.500(9)
C17 C32 1.371(7)
C17 C25 1.382(7)
C17 C28 1.511(8)
C18 C42 1.361(8)
C18 C35 1.372(7)
C18 N1 1.482(8)
C19 C35 1.379(8)
C19 H19 0.9300
C20 C36 1.384(8)
C20 C22 1.385(8)
C20 H20 0.9300
C21 C23 1.379(7)
C21 C26 1.382(7)
C22 C34 1.383(8)
C22 C33 1.514(9)
C23 C29 1.370(8)
C23 H23 0.9300
C24 C31 1.352(8)
C24 C36 1.370(7)
C24 N2 1.466(8)
C25 C40 1.373(8)
C25 H25 0.9300
C26 C27 1.368(8)
C26 H26 0.9300
N2 O1 1.210(7)
N2 O2 1.216(6)
C27 C41 1.365(8)
C27 H27 0.9300
C28 C33 1.252(8)
C28 H28 0.9300
C29 C41 1.370(8)
C29 H29 0.9300
C30 C32 1.353(8)
C30 C39 1.375(8)
C30 H30 0.9300
N1 O7 1.205(7)
N1 O8 1.217(6)
C31 C34 1.338(8)
C31 H31 0.9300
C32 H32 0.9300
C33 H33 0.9300
C34 H34 0.9300
C35 H35 0.9300
C36 H36 0.9300
C37 H37 0.9300
C38 C42 1.337(8)
C38 H38 0.9300
C39 C40 1.370(8)
C39 H39 0.9300
C40 H40 0.9300
C41 H41 0.9300
C42 H42 0.9300
C43 C53 1.382(8)
C43 C49 1.384(8)
C43 C54 1.493(9)
C44 C45 1.373(7)
C44 C48 1.386(7)
C44 C47 1.520(8)
C45 C52 1.361(8)
C45 H45 0.9300
C46 C51 1.350(8)
C46 C55 1.379(7)
C46 N4 1.475(8)
N4 O6 1.202(6)
N4 O5 1.215(7)
C47 C54 1.251(8)
C47 H47 0.9300
C48 C50 1.374(7)
C48 H48 0.9300
C49 C55 1.386(8)
C49 H49 0.9300
C50 C56 1.366(8)
C50 H50 0.9300
C51 C53 1.339(8)
C51 H51 0.9300
C52 C56 1.370(8)
C52 H52 0.9300
C53 H53 0.9300
C54 H54 0.9300
C55 H55 0.9300
C56 H56 0.9300

loop_
_geom_torsion_atom_site_label_1
_geom_torsion_atom_site_label_2
_geom_torsion_atom_site_label_3
_geom_torsion_atom_site_label_4
_geom_torsion
C13 C1 C2 C11 -1.9(8)
C13 C1 C2 C12 176.2(5)
C10 C4 N3 O4 4.0(9)
C13 C4 N3 O4 -176.4(6)
C10 C4 N3 O3 -174.9(6)
C13 C4 N3 O3 4.6(9)
C6 C3 C5 C7 1.6(8)
C8 C3 C5 C7 -179.0(5)
C5 C3 C6 C9 -1.2(8)
C8 C3 C6 C9 179.4(5)
C3 C5 C7 C14 -0.7(9)
C6 C3 C8 C12 1.6(9)
C5 C3 C8 C12 -177.8(6)
C3 C6 C9 C14 -0.1(9)
C13 C4 C10 C11 -1.4(9)
N3 C4 C10 C11 178.1(5)
C4 C10 C11 C2 0.1(10)
C1 C2 C11 C10 1.5(9)
C12 C2 C11 C10 -176.7(5)
C3 C8 C12 C2 -178.4(5)
C1 C2 C12 C8 -8.1(9)
C11 C2 C12 C8 170.0(6)
C2 C1 C13 C4 0.7(9)
C10 C4 C13 C1 1.0(9)
N3 C4 C13 C1 -178.5(5)
C5 C7 C14 C9 -0.6(9)
C6 C9 C14 C7 1.0(9)
C38 C16 C19 C35 -0.3(8)
C37 C16 C19 C35 176.7(5)
C37 C15 C21 C23 -177.3(6)
C37 C15 C21 C26 2.8(9)
C36 C20 C22 C34 1.7(8)
C36 C20 C22 C33 -176.3(5)
C26 C21 C23 C29 1.2(8)
C15 C21 C23 C29 -178.7(5)
C32 C17 C25 C40 0.5(8)
C28 C17 C25 C40 178.9(5)
C23 C21 C26 C27 -1.5(8)
C15 C21 C26 C27 178.4(5)
C31 C24 N2 O1 175.2(6)
C36 C24 N2 O1 -2.6(9)
C31 C24 N2 O2 -5.7(8)
C36 C24 N2 O2 176.5(5)
C21 C26 C27 C41 1.4(9)
C32 C17 C28 C33 -3.5(10)
C25 C17 C28 C33 178.3(6)
C21 C23 C29 C41 -0.8(8)
C42 C18 N1 O7 -175.3(6)
C35 C18 N1 O7 3.6(9)
C42 C18 N1 O8 4.3(8)
C35 C18 N1 O8 -176.8(5)
C36 C24 C31 C34 0.9(9)
N2 C24 C31 C34 -176.9(5)
C39 C30 C32 C17 0.9(9)
C25 C17 C32 C30 -0.6(8)
C28 C17 C32 C30 -178.7(5)
C17 C28 C33 C22 179.0(5)
C34 C22 C33 C28 -169.5(6)
C20 C22 C33 C28 8.5(10)
C24 C31 C34 C22 -0.3(9)
C20 C22 C34 C31 -0.9(9)
C33 C22 C34 C31 177.2(5)
C42 C18 C35 C19 1.5(8)
N1 C18 C35 C19 -177.3(5)
C16 C19 C35 C18 -0.6(8)
C31 C24 C36 C20 -0.1(9)
N2 C24 C36 C20 177.6(5)
C22 C20 C36 C24 -1.2(9)
C21 C15 C37 C16 -179.0(5)
C19 C16 C37 C15 -7.8(10)
C38 C16 C37 C15 169.1(6)
C19 C16 C38 C42 0.4(9)
C37 C16 C38 C42 -176.7(5)
C32 C30 C39 C40 -1.1(9)
C30 C39 C40 C25 1.1(9)
C17 C25 C40 C39 -0.8(9)
C26 C27 C41 C29 -1.0(9)
C23 C29 C41 C27 0.7(8)
C16 C38 C42 C18 0.4(9)
C35 C18 C42 C38 -1.4(9)
N1 C18 C42 C38 177.4(5)
C48 C44 C45 C52 -0.1(8)
C47 C44 C45 C52 -178.8(5)
C51 C46 N4 O6 -6.3(8)
C55 C46 N4 O6 176.5(5)
C51 C46 N4 O5 175.4(6)
C55 C46 N4 O5 -1.8(8)
C45 C44 C47 C54 -3.3(9)
C48 C44 C47 C54 178.1(6)
C45 C44 C48 C50 0.3(8)
C47 C44 C48 C50 179.0(5)
C53 C43 C49 C55 2.4(8)
C54 C43 C49 C55 -175.9(5)
C44 C48 C50 C56 -0.3(8)
C55 C46 C51 C53 -1.2(9)
N4 C46 C51 C53 -178.4(5)
C44 C45 C52 C56 0.0(9)
C46 C51 C53 C43 2.5(9)
C49 C43 C53 C51 -3.1(9)
C54 C43 C53 C51 175.3(5)
C44 C47 C54 C43 179.0(5)
C53 C43 C54 C47 -170.1(6)
C49 C43 C54 C47 8.1(9)
C51 C46 C55 C49 0.5(8)
N4 C46 C55 C49 177.7(5)
C43 C49 C55 C46 -1.2(8)
C48 C50 C56 C52 0.2(8)
C45 C52 C56 C50 -0.1(9)
